data_7103854
loop_
_publ_author_name
'Liu, Hong-Min'
'Zhang, Fuyi'
'Zou, Da-Peng'

_publ_section_title
;
 Stereoselective synthesis of 2,2-bis(C-branched-chain)glucopyranosid-3-ulose
 via an autoxidation--Michael addition reaction
;
_journal_coden_ASTM CHCOFS
_journal_issue 16
_journal_name_full
;
 Chemical Communications (Cambridge, United Kingdom)
;
_journal_page_first 2044
_journal_page_last 2045
_journal_paper_doi 10.1039/b306227a
_journal_year 2003
_chemical_formula_sum 'C18 H19 N O8'
_chemical_formula_weight 377.34
_space_group_IT_number 19
_symmetry_cell_setting orthorhombic
_symmetry_space_group_name_Hall 'P 2ac 2ab'
_symmetry_space_group_name_H-M 'P 21 21 21'
_atom_sites_solution_hydrogens geom
_atom_sites_solution_primary direct
_atom_sites_solution_secondary difmap
_audit_creation_method SHELXL-97
_cell_angle_alpha 90.00
_cell_angle_beta 90.00
_cell_angle_gamma 90.00
_cell_formula_units_Z 4
_cell_length_a 11.070(2)
_cell_length_b 19.530(4)
_cell_length_c 8.6828(17)
_cell_measurement_reflns_used 230
_cell_measurement_temperature 291(2)
_cell_measurement_theta_max 25.2
_cell_measurement_theta_min 2
_cell_volume 1877.1(6)
_computing_cell_refinement raxis
_computing_data_collection raxis
_computing_data_reduction raxis
_computing_molecular_graphics texsan
_computing_publication_material texsan
_computing_structure_refinement 'SHELXL-97 (Sheldrick, 1997)'
_computing_structure_solution 'SHELXS-97 (Sheldrick, 1990)'
_diffrn_ambient_temperature 291(2)
_diffrn_measured_fraction_theta_full 0.897
_diffrn_measured_fraction_theta_max 0.897
_diffrn_measurement_device_type R-axis-IV
_diffrn_measurement_method 'Osillation  frames'
_diffrn_radiation_monochromator graphite
_diffrn_radiation_source 'fine-focus sealed tube'
_diffrn_radiation_type MoK\a
_diffrn_radiation_wavelength 0.71073
_diffrn_reflns_av_R_equivalents 0.0520
_diffrn_reflns_av_sigmaI/netI 0.0823
_diffrn_reflns_limit_h_max 13
_diffrn_reflns_limit_h_min 0
_diffrn_reflns_limit_k_max 23
_diffrn_reflns_limit_k_min -22
_diffrn_reflns_limit_l_max 10
_diffrn_reflns_limit_l_min -9
_diffrn_reflns_number 4806
_diffrn_reflns_theta_full 24.99
_diffrn_reflns_theta_max 24.99
_diffrn_reflns_theta_min 2.09
_exptl_absorpt_coefficient_mu 0.106
_exptl_absorpt_correction_T_max 0.9791
_exptl_absorpt_correction_T_min 0.9688
_exptl_crystal_colour Colorless
_exptl_crystal_density_diffrn 1.335
_exptl_crystal_density_method 'not measured'
_exptl_crystal_description PRISMATIC
_exptl_crystal_F_000 792
_exptl_crystal_size_max 0.30
_exptl_crystal_size_mid 0.20
_exptl_crystal_size_min 0.20
_refine_diff_density_max 0.141
_refine_diff_density_min -0.168
_refine_diff_density_rms 0.043
_refine_ls_abs_structure_details 'Flack H D (1983), Acta Cryst. A39, 876-881'
_refine_ls_abs_structure_Flack 2.3(18)
_refine_ls_extinction_coef 0.0122(16)
_refine_ls_extinction_expression Fc^*^=kFc[1+0.001xFc^2^\l^3^/sin(2\q)]^-1/4^
_refine_ls_extinction_method SHELXL
_refine_ls_goodness_of_fit_ref 1.006
_refine_ls_hydrogen_treatment mixed
_refine_ls_matrix_type full
_refine_ls_number_parameters 245
_refine_ls_number_reflns 2744
_refine_ls_number_restraints 0
_refine_ls_restrained_S_all 1.006
_refine_ls_R_factor_all 0.0980
_refine_ls_R_factor_gt 0.0546
_refine_ls_shift/su_max 0.000
_refine_ls_shift/su_mean 0.000
_refine_ls_structure_factor_coef Fsqd
_refine_ls_weighting_details 'calc w=1/[\s^2^(Fo^2^)+(0.0580P)^2^+0.0000P] where P=(Fo^2^+2Fc^2^)/3'
_refine_ls_weighting_scheme calc
_refine_ls_wR_factor_gt 0.1098
_refine_ls_wR_factor_ref 0.1232
_reflns_number_gt 1892
_reflns_number_total 2744
_reflns_threshold_expression >2sigma(I)
_cod_data_source_file b306227a.txt
_cod_data_source_block compound_6
_cod_depositor_comments
;
The following automatic conversions were performed:
'_symmetry_cell_setting' value 'ORTHORHOMBIC' changed to 'orthorhombic'
according to '/home/saulius/struct/CIF-dictionaries/cif_core.dic'
dictionary named 'cif_core.dic' version 2.4.1 from 2010-06-29.

Automatic conversion script
Id: cif_fix_enum 1527 2010-12-29 10:47:43Z saulius 
;
_cod_original_sg_symbol_H-M P2(1)2(1)2(1)
_cod_database_code 7103854

loop_
_symmetry_equiv_pos_as_xyz
'x, y, z'
'-x+1/2, -y, z+1/2'
'-x, y+1/2, -z+1/2'
'x+1/2, -y+1/2, -z'

loop_
_atom_site_label
_atom_site_type_symbol
_atom_site_fract_x
_atom_site_fract_y
_atom_site_fract_z
_atom_site_U_iso_or_equiv
_atom_site_adp_type
_atom_site_occupancy
_atom_site_symmetry_multiplicity
_atom_site_calc_flag
_atom_site_refinement_flags
_atom_site_disorder_assembly
_atom_site_disorder_group
O1 O 0.4019(3) 0.24886(15) 0.1391(3) 0.0603(8) Uani 1 1 d . . .
O2 O 0.5682(3) 0.2075(2) 0.7821(3) 0.0947(12) Uani 1 1 d . . .
O3 O 0.6460(2) 0.20555(15) 0.5460(3) 0.0567(8) Uani 1 1 d . . .
O4 O 0.7305(2) 0.11676(14) 0.2805(3) 0.0533(8) Uani 1 1 d . . .
O5 O 0.4050(2) 0.13830(14) 0.2398(3) 0.0527(7) Uani 1 1 d . . .
O6 O 0.6590(3) 0.03803(16) 0.0984(3) 0.0663(9) Uani 1 1 d . . .
O7 O 0.6748(2) 0.24959(14) 0.3023(3) 0.0532(8) Uani 1 1 d . . .
O8 O 0.6784(3) 0.36725(18) 0.2880(4) 0.0789(10) Uani 1 1 d . . .
N1 N 0.6138(3) 0.31767(19) 0.3231(4) 0.0581(9) Uani 1 1 d . . .
C1 C 0.3862(4) 0.2092(2) 0.2709(4) 0.0501(11) Uani 1 1 d . . .
H1A H 0.3034 0.2154 0.3083 0.060 Uiso 1 1 calc R . .
C2 C 0.4745(4) 0.2363(2) 0.3940(4) 0.0461(10) Uani 1 1 d . . .
C3 C 0.6040(3) 0.2051(2) 0.3873(4) 0.0457(10) Uani 1 1 d . . .
C4 C 0.6095(4) 0.1336(2) 0.3235(4) 0.0480(10) Uani 1 1 d . . .
H4A H 0.5838 0.1018 0.4044 0.058 Uiso 1 1 calc R . .
C5 C 0.5255(4) 0.1254(2) 0.1875(5) 0.0510(11) Uani 1 1 d . . .
H5A H 0.5476 0.1567 0.1040 0.061 Uiso 1 1 calc R . .
C6 C 0.5354(4) 0.0512(2) 0.1358(5) 0.0652(13) Uani 1 1 d . . .
H6A H 0.5090 0.0209 0.2175 0.078 Uiso 1 1 calc R . .
H6B H 0.4847 0.0435 0.0463 0.078 Uiso 1 1 calc R . .
C7 C 0.3162(5) 0.2325(3) 0.0184(5) 0.0794(16) Uani 1 1 d . . .
H7A H 0.3317 0.2607 -0.0698 0.119 Uiso 1 1 calc R . .
H7B H 0.2356 0.2406 0.0549 0.119 Uiso 1 1 calc R . .
H7C H 0.3246 0.1851 -0.0096 0.119 Uiso 1 1 calc R . .
C8 C 0.4360(4) 0.2201(2) 0.5586(4) 0.0572(12) Uani 1 1 d . . .
H8A H 0.3882 0.2573 0.6009 0.069 Uiso 1 1 calc R . .
H8B H 0.3883 0.1785 0.5618 0.069 Uiso 1 1 calc R . .
C9 C 0.5044(4) 0.3102(2) 0.3719(5) 0.0525(11) Uani 1 1 d . . .
C10 C 0.4245(5) 0.3699(3) 0.3950(6) 0.0829(16) Uani 1 1 d . . .
H10A H 0.4676 0.4111 0.3696 0.124 Uiso 1 1 calc R . .
H10B H 0.3992 0.3717 0.5006 0.124 Uiso 1 1 calc R . .
H10C H 0.3550 0.3657 0.3296 0.124 Uiso 1 1 calc R . .
C11 C 0.7365(4) 0.0472(2) 0.2253(5) 0.0576(12) Uani 1 1 d . . .
H11A H 0.7132 0.0157 0.3081 0.069 Uiso 1 1 calc R . .
C12 C 0.8651(4) 0.0334(2) 0.1785(5) 0.0625(13) Uani 1 1 d . . .
C13 C 0.9233(5) -0.0239(3) 0.2328(5) 0.0690(13) Uani 1 1 d . . .
H13A H 0.8825 -0.0545 0.2963 0.083 Uiso 1 1 calc R . .
C14 C 1.0427(6) -0.0363(3) 0.1934(6) 0.0862(17) Uani 1 1 d . . .
H14A H 1.0824 -0.0746 0.2320 0.103 Uiso 1 1 calc R . .
C15 C 1.1018(6) 0.0078(4) 0.0980(8) 0.110(2) Uani 1 1 d . . .
H15A H 1.1826 0.0002 0.0740 0.132 Uiso 1 1 calc R . .
C16 C 1.0431(7) 0.0629(4) 0.0373(9) 0.129(3) Uani 1 1 d . . .
H16A H 1.0831 0.0916 -0.0313 0.155 Uiso 1 1 calc R . .
C17 C 0.9245(6) 0.0766(3) 0.0771(7) 0.1004(19) Uani 1 1 d . . .
H17A H 0.8849 0.1145 0.0360 0.120 Uiso 1 1 calc R . .
C18 C 0.5505(4) 0.2115(2) 0.6475(5) 0.0618(13) Uani 1 1 d . . .

loop_
_atom_site_aniso_label
_atom_site_aniso_U_11
_atom_site_aniso_U_22
_atom_site_aniso_U_33
_atom_site_aniso_U_23
_atom_site_aniso_U_13
_atom_site_aniso_U_12
O1 0.058(2) 0.058(2) 0.0650(16) 0.0052(14) -0.0127(15) 0.0063(16)
O2 0.074(3) 0.156(4) 0.0533(19) -0.016(2) -0.0087(17) 0.016(2)
O3 0.0370(17) 0.078(2) 0.0552(15) -0.0160(14) -0.0100(13) 0.0091(15)
O4 0.0405(18) 0.060(2) 0.0591(16) -0.0088(14) 0.0013(13) 0.0103(14)
O5 0.0369(18) 0.0470(19) 0.0740(17) -0.0064(14) 0.0009(14) -0.0023(13)
O6 0.058(2) 0.064(2) 0.0764(19) -0.0191(16) -0.0015(16) 0.0084(16)
O7 0.0368(16) 0.050(2) 0.0728(17) -0.0080(14) 0.0069(14) -0.0020(13)
O8 0.056(2) 0.065(2) 0.115(3) 0.0036(19) 0.0094(19) -0.0196(19)
N1 0.046(2) 0.045(2) 0.083(2) -0.0063(19) 0.0027(19) -0.006(2)
C1 0.035(2) 0.053(3) 0.063(2) 0.001(2) -0.0036(19) 0.003(2)
C2 0.036(2) 0.039(3) 0.063(2) -0.009(2) 0.0053(19) 0.0059(19)
C3 0.032(2) 0.057(3) 0.048(2) -0.0040(19) -0.0060(18) 0.003(2)
C4 0.038(3) 0.052(3) 0.054(2) -0.0068(19) -0.0003(18) 0.004(2)
C5 0.043(3) 0.048(3) 0.062(2) -0.009(2) -0.001(2) -0.002(2)
C6 0.060(4) 0.057(4) 0.079(3) -0.015(2) -0.002(2) -0.001(2)
C7 0.071(4) 0.093(4) 0.074(3) -0.008(3) -0.022(3) 0.017(3)
C8 0.046(3) 0.061(3) 0.065(2) -0.002(2) 0.007(2) 0.000(2)
C9 0.033(3) 0.047(3) 0.077(3) 0.000(2) 0.005(2) 0.002(2)
C10 0.070(3) 0.049(3) 0.130(4) -0.005(3) 0.014(3) 0.009(3)
C11 0.063(3) 0.041(3) 0.069(3) -0.006(2) 0.001(2) 0.010(2)
C12 0.065(3) 0.056(3) 0.067(3) -0.001(2) 0.010(2) 0.017(2)
C13 0.073(4) 0.073(4) 0.061(2) -0.012(2) 0.001(2) 0.021(3)
C14 0.079(5) 0.090(5) 0.089(3) -0.020(3) -0.006(3) 0.034(3)
C15 0.058(4) 0.150(7) 0.122(5) -0.016(5) 0.013(4) 0.032(5)
C16 0.100(6) 0.130(7) 0.158(6) 0.040(5) 0.057(5) 0.021(5)
C17 0.078(4) 0.090(5) 0.133(4) 0.025(4) 0.035(4) 0.025(4)
C18 0.049(3) 0.079(4) 0.057(3) -0.013(2) 0.002(2) 0.005(2)

loop_
_atom_type_symbol
_atom_type_description
_atom_type_scat_dispersion_real
_atom_type_scat_dispersion_imag
_atom_type_scat_source
C C 0.0033 0.0016 'International Tables Vol C Tables 4.2.6.8 and 6.1.1.4'
H H 0.0000 0.0000 'International Tables Vol C Tables 4.2.6.8 and 6.1.1.4'
N N 0.0061 0.0033 'International Tables Vol C Tables 4.2.6.8 and 6.1.1.4'
O O 0.0106 0.0060 'International Tables Vol C Tables 4.2.6.8 and 6.1.1.4'

loop_
_geom_angle_atom_site_label_1
_geom_angle_atom_site_label_2
_geom_angle_atom_site_label_3
_geom_angle
_geom_angle_site_symmetry_1
_geom_angle_site_symmetry_3
_geom_angle_publ_flag
C1 O1 C7 112.9(3) . . ?
C18 O3 C3 111.1(3) . . ?
C4 O4 C11 110.3(3) . . ?
C1 O5 C5 111.6(3) . . ?
C11 O6 C6 112.5(3) . . ?
C3 O7 N1 103.7(3) . . ?
O8 N1 C9 135.1(4) . . ?
O8 N1 O7 113.7(3) . . ?
C9 N1 O7 111.2(3) . . ?
O1 C1 O5 111.5(3) . . ?
O1 C1 C2 107.4(3) . . ?
O5 C1 C2 111.8(3) . . ?
C9 C2 C8 112.5(3) . . ?
C9 C2 C1 112.6(3) . . ?
C8 C2 C1 113.7(3) . . ?
C9 C2 C3 99.7(3) . . ?
C8 C2 C3 102.2(3) . . ?
C1 C2 C3 115.0(3) . . ?
O7 C3 O3 108.7(3) . . ?
O7 C3 C4 111.3(3) . . ?
O3 C3 C4 109.9(3) . . ?
O7 C3 C2 107.2(3) . . ?
O3 C3 C2 104.9(3) . . ?
C4 C3 C2 114.5(3) . . ?
O4 C4 C3 110.4(3) . . ?
O4 C4 C5 110.4(3) . . ?
C3 C4 C5 111.2(3) . . ?
O5 C5 C4 107.9(3) . . ?
O5 C5 C6 109.2(3) . . ?
C4 C5 C6 106.7(3) . . ?
O6 C6 C5 108.0(3) . . ?
C18 C8 C2 105.7(4) . . ?
N1 C9 C10 121.1(4) . . ?
N1 C9 C2 111.1(4) . . ?
C10 C9 C2 127.8(4) . . ?
O6 C11 O4 110.6(3) . . ?
O6 C11 C12 110.0(3) . . ?
O4 C11 C12 107.5(4) . . ?
C13 C12 C17 119.4(5) . . ?
C13 C12 C11 119.7(4) . . ?
C17 C12 C11 120.8(4) . . ?
C12 C13 C14 120.3(5) . . ?
C15 C14 C13 119.9(5) . . ?
C14 C15 C16 120.3(6) . . ?
C15 C16 C17 120.6(6) . . ?
C16 C17 C12 119.4(6) . . ?
O2 C18 O3 119.7(4) . . ?
O2 C18 C8 131.0(4) . . ?
O3 C18 C8 109.3(3) . . ?

loop_
_geom_bond_atom_site_label_1
_geom_bond_atom_site_label_2
_geom_bond_distance
_geom_bond_site_symmetry_2
_geom_bond_publ_flag
O1 C1 1.393(5) . ?
O1 C7 1.449(5) . ?
O2 C18 1.188(5) . ?
O3 C18 1.381(5) . ?
O3 C3 1.455(4) . ?
O4 C4 1.428(5) . ?
O4 C11 1.443(5) . ?
O5 C1 1.425(5) . ?
O5 C5 1.431(5) . ?
O6 C11 1.408(5) . ?
O6 C6 1.430(5) . ?
O7 C3 1.383(5) . ?
O7 N1 1.502(4) . ?
O8 N1 1.242(4) . ?
N1 C9 1.292(5) . ?
C1 C2 1.542(5) . ?
C2 C9 1.493(6) . ?
C2 C8 1.525(5) . ?
C2 C3 1.559(5) . ?
C3 C4 1.504(5) . ?
C4 C5 1.512(5) . ?
C5 C6 1.519(6) . ?
C8 C18 1.494(6) . ?
C9 C10 1.477(6) . ?
C11 C12 1.505(6) . ?
C12 C13 1.376(6) . ?
C12 C17 1.385(7) . ?
C13 C14 1.386(7) . ?
C14 C15 1.362(8) . ?
C15 C16 1.364(9) . ?
C16 C17 1.383(8) . ?

loop_
_geom_torsion_atom_site_label_1
_geom_torsion_atom_site_label_2
_geom_torsion_atom_site_label_3
_geom_torsion_atom_site_label_4
_geom_torsion
_geom_torsion_site_symmetry_1
_geom_torsion_site_symmetry_2
_geom_torsion_site_symmetry_3
_geom_torsion_site_symmetry_4
_geom_torsion_publ_flag
C3 O7 N1 O8 163.2(3) . . . . ?
C3 O7 N1 C9 -17.7(4) . . . . ?
C7 O1 C1 O5 62.3(4) . . . . ?
C7 O1 C1 C2 -174.8(3) . . . . ?
C5 O5 C1 O1 61.5(4) . . . . ?
C5 O5 C1 C2 -58.8(4) . . . . ?
O1 C1 C2 C9 26.9(4) . . . . ?
O5 C1 C2 C9 149.6(3) . . . . ?
O1 C1 C2 C8 156.3(3) . . . . ?
O5 C1 C2 C8 -81.0(4) . . . . ?
O1 C1 C2 C3 -86.4(4) . . . . ?
O5 C1 C2 C3 36.3(4) . . . . ?
N1 O7 C3 O3 -86.8(3) . . . . ?
N1 O7 C3 C4 151.9(3) . . . . ?
N1 O7 C3 C2 26.1(3) . . . . ?
C18 O3 C3 O7 133.3(3) . . . . ?
C18 O3 C3 C4 -104.6(4) . . . . ?
C18 O3 C3 C2 18.9(4) . . . . ?
C9 C2 C3 O7 -25.4(4) . . . . ?
C8 C2 C3 O7 -141.1(3) . . . . ?
C1 C2 C3 O7 95.3(4) . . . . ?
C9 C2 C3 O3 90.1(3) . . . . ?
C8 C2 C3 O3 -25.6(4) . . . . ?
C1 C2 C3 O3 -149.3(3) . . . . ?
C9 C2 C3 C4 -149.3(3) . . . . ?
C8 C2 C3 C4 95.0(4) . . . . ?
C1 C2 C3 C4 -28.7(5) . . . . ?
C11 O4 C4 C3 177.6(3) . . . . ?
C11 O4 C4 C5 -59.1(4) . . . . ?
O7 C3 C4 O4 41.6(4) . . . . ?
O3 C3 C4 O4 -78.9(4) . . . . ?
C2 C3 C4 O4 163.4(3) . . . . ?
O7 C3 C4 C5 -81.2(4) . . . . ?
O3 C3 C4 C5 158.2(3) . . . . ?
C2 C3 C4 C5 40.5(4) . . . . ?
C1 O5 C5 C4 72.0(4) . . . . ?
C1 O5 C5 C6 -172.4(3) . . . . ?
O4 C4 C5 O5 176.1(3) . . . . ?
C3 C4 C5 O5 -61.0(4) . . . . ?
O4 C4 C5 C6 58.8(4) . . . . ?
C3 C4 C5 C6 -178.3(4) . . . . ?
C11 O6 C6 C5 61.0(5) . . . . ?
O5 C5 C6 O6 -174.5(3) . . . . ?
C4 C5 C6 O6 -58.1(4) . . . . ?
C9 C2 C8 C18 -82.5(4) . . . . ?
C1 C2 C8 C18 148.1(4) . . . . ?
C3 C2 C8 C18 23.5(4) . . . . ?
O8 N1 C9 C10 1.4(7) . . . . ?
O7 N1 C9 C10 -177.5(4) . . . . ?
O8 N1 C9 C2 179.6(4) . . . . ?
O7 N1 C9 C2 0.8(4) . . . . ?
C8 C2 C9 N1 121.9(4) . . . . ?
C1 C2 C9 N1 -108.1(4) . . . . ?
C3 C2 C9 N1 14.3(4) . . . . ?
C8 C2 C9 C10 -60.0(6) . . . . ?
C1 C2 C9 C10 70.0(5) . . . . ?
C3 C2 C9 C10 -167.6(4) . . . . ?
C6 O6 C11 O4 -60.7(4) . . . . ?
C6 O6 C11 C12 -179.3(4) . . . . ?
C4 O4 C11 O6 58.5(4) . . . . ?
C4 O4 C11 C12 178.6(3) . . . . ?
O6 C11 C12 C13 -110.2(4) . . . . ?
O4 C11 C12 C13 129.4(4) . . . . ?
O6 C11 C12 C17 67.6(6) . . . . ?
O4 C11 C12 C17 -52.8(6) . . . . ?
C17 C12 C13 C14 3.7(7) . . . . ?
C11 C12 C13 C14 -178.5(4) . . . . ?
C12 C13 C14 C15 -1.3(7) . . . . ?
C13 C14 C15 C16 -2.0(10) . . . . ?
C14 C15 C16 C17 2.9(11) . . . . ?
C15 C16 C17 C12 -0.5(11) . . . . ?
C13 C12 C17 C16 -2.8(9) . . . . ?
C11 C12 C17 C16 179.4(6) . . . . ?
C3 O3 C18 O2 174.4(5) . . . . ?
C3 O3 C18 C8 -3.7(5) . . . . ?
C2 C8 C18 O2 168.8(5) . . . . ?
C2 C8 C18 O3 -13.5(5) . . . . ?

loop_
_cod_related_entry_id
_cod_related_entry_database
_cod_related_entry_code
1 ChemSpider 21198843
